data_2106351
loop_
_publ_author_name
'Johnson, Q.'
'Krikorian, O.H.'
'Smith, G.S.'

_publ_section_title
;
 The crystal structure of Rh Be6.6
;
_journal_name_full 'Acta Crystallographica B (24,1968-38,1982)'
_journal_page_first 109
_journal_page_last 113
_journal_volume 26
_journal_year 1970
_chemical_formula_sum 'Be5.11 Rh0.79'
_chemical_name_systematic 'Rh0.79 Be5.11'
_space_group_IT_number 187
_symmetry_space_group_name_Hall 'P -6 2'
_symmetry_space_group_name_H-M 'P -6 m 2'
_cell_angle_alpha 90
_cell_angle_beta 90
_cell_angle_gamma 120
_cell_formula_units_Z 3
_cell_length_a 4.191
_cell_length_b 4.191
_cell_length_c 10.886
_cell_volume 165.590
_citation_journal_id_ASTM ACBCAR
_cod_data_source_file Johnson_ACBCAR_1970_1792.cif
_cod_data_source_block Be5.11Rh0.79
_cod_original_cell_volume 165.5901
_cod_database_code 2106351

loop_
_symmetry_equiv_pos_as_xyz
x,y,z
-x+y,-x,-z
-y,x-y,z
x,y,-z
-x+y,-x,z
-y,x-y,-z
-y,-x,-z
-x+y,y,z
x,x-y,-z
-y,-x,z
-x+y,y,-z
x,x-y,z

loop_
_atom_site_label
_atom_site_type_symbol
_atom_site_fract_x
_atom_site_fract_y
_atom_site_fract_z
_atom_site_occupancy
_atom_site_U_iso_or_equiv
Be4 Be 0.4998 -0.4998 0.317 1 0.0
Be1 Be 0.3333 0.6667 0.1233 1 0.0
Be6 Be 0.6667 0.3333 0.5 0.34 0.0
Be3 Be 0 0 0.4018 1 0.0
Rh1 Rh 0 0 0.1931 1 0.0
Rh2 Rh 0.3333 0.6667 0.5 0.36 0.0
Be5 Be 0.8378 0.6757 0 1 0.0
Be2 Be 0.6667 0.3333 0.1592 1 0.0
